data_2225483
loop_
_publ_author_name
'Wong, Hon Wee'
'Lo, Kong Mun'
'Ng, Seik Weng'

_publ_section_title
;
 (4-Methylbenzohydrazidato-\k^2^<i>N</i>',<i>O</i>)[2-(4-methylbenzoylhydrazinylidene-\k^2^<i>N</i>,<i>O</i>)-3-phenylpropionato(2{-})]oxidovanadium(V)
 methanol monosolvate
;
_journal_coeditor_code BT5227
_journal_issue 4
_journal_name_full 'Acta Crystallographica Section E'
_journal_page_first m481
_journal_paper_doi 10.1107/S1600536810011372
_journal_volume 66
_journal_year 2010
_chemical_formula_iupac '[V (C8 H9 N2 O) (C17 H14 N2 O3) O], C H4 O'
_chemical_formula_moiety 'C25 H23 N4 O5 V, C H4 O'
_chemical_formula_sum 'C26 H27 N4 O6 V'
_chemical_formula_weight 542.46
_chemical_name_systematic
;
(4-Methylbenzohydrazidato-\k^2^<i>N</i>',<i>O</i>)[2-(4-
methylbenzoylhydrazinylidene-\k^2^<i>N</i>,<i>O</i>)-3-
phenylpropionato(2-)]oxidovanadium(V) methanol monosolvate
;
_space_group_IT_number 2
_symmetry_cell_setting triclinic
_symmetry_space_group_name_Hall '-P 1'
_symmetry_space_group_name_H-M 'P -1'
_atom_sites_solution_hydrogens geom
_atom_sites_solution_primary direct
_atom_sites_solution_secondary difmap
_audit_creation_method SHELXL-97
_cell_angle_alpha 95.769(2)
_cell_angle_beta 96.708(2)
_cell_angle_gamma 109.675(2)
_cell_formula_units_Z 2
_cell_length_a 9.2770(2)
_cell_length_b 11.2558(2)
_cell_length_c 13.4691(3)
_cell_measurement_reflns_used 2688
_cell_measurement_temperature 293(2)
_cell_measurement_theta_max 22.6
_cell_measurement_theta_min 2.5
_cell_volume 1300.48(5)
_computing_cell_refinement 'SAINT (Bruker, 2009)'
_computing_data_collection 'APEX2 (Bruker, 2009)'
_computing_data_reduction 'SAINT (Bruker, 2009)'
_computing_molecular_graphics 'X-SEED (Barbour, 2001)'
_computing_publication_material 'publCIF (Westrip, 2010)'
_computing_structure_refinement 'SHELXL97 (Sheldrick, 2008)'
_computing_structure_solution 'SHELXS97 (Sheldrick, 2008)'
_diffrn_ambient_temperature 293(2)
_diffrn_measured_fraction_theta_full 0.997
_diffrn_measured_fraction_theta_max 0.997
_diffrn_measurement_device_type 'Bruker SMART APEX diffractometer'
_diffrn_measurement_method '\w scans'
_diffrn_radiation_monochromator graphite
_diffrn_radiation_source 'fine-focus sealed tube'
_diffrn_radiation_type MoK\a
_diffrn_radiation_wavelength 0.71073
_diffrn_reflns_av_R_equivalents 0.0278
_diffrn_reflns_av_sigmaI/netI 0.0451
_diffrn_reflns_limit_h_max 12
_diffrn_reflns_limit_h_min -11
_diffrn_reflns_limit_k_max 14
_diffrn_reflns_limit_k_min -14
_diffrn_reflns_limit_l_max 17
_diffrn_reflns_limit_l_min -17
_diffrn_reflns_number 12503
_diffrn_reflns_theta_full 27.50
_diffrn_reflns_theta_max 27.50
_diffrn_reflns_theta_min 1.54
_diffrn_standards_decay_% 0
_diffrn_standards_interval_count 0
_diffrn_standards_interval_time 0
_diffrn_standards_number 0
_exptl_absorpt_coefficient_mu 0.429
_exptl_absorpt_correction_T_max 0.9191
_exptl_absorpt_correction_T_min 0.8644
_exptl_absorpt_correction_type multi-scan
_exptl_absorpt_process_details '(SADABS; Sheldrick, 1996)'
_exptl_crystal_colour Orange
_exptl_crystal_density_diffrn 1.385
_exptl_crystal_density_method 'not measured'
_exptl_crystal_description Block
_exptl_crystal_F_000 564
_exptl_crystal_size_max 0.35
_exptl_crystal_size_mid 0.20
_exptl_crystal_size_min 0.20
_refine_diff_density_max 0.552
_refine_diff_density_min -0.478
_refine_ls_extinction_method none
_refine_ls_goodness_of_fit_ref 1.031
_refine_ls_hydrogen_treatment constr
_refine_ls_matrix_type full
_refine_ls_number_parameters 337
_refine_ls_number_reflns 5956
_refine_ls_number_restraints 13
_refine_ls_restrained_S_all 1.062
_refine_ls_R_factor_all 0.0893
_refine_ls_R_factor_gt 0.0539
_refine_ls_shift/su_max 0.001
_refine_ls_shift/su_mean 0.001
_refine_ls_structure_factor_coef Fsqd
_refine_ls_weighting_details 'calc w=1/[\s^2^(Fo^2^)+(0.0856P)^2^+0.2209P] where P=(Fo^2^+2Fc^2^)/3'
_refine_ls_weighting_scheme calc
_refine_ls_wR_factor_gt 0.1445
_refine_ls_wR_factor_ref 0.1671
_reflns_number_gt 3843
_reflns_number_total 5956
_reflns_threshold_expression I>2\s(I)
_cod_data_source_file bt5227.cif
_cod_data_source_block I
_cod_depositor_comments
;
The following automatic conversions were performed:
'_symmetry_cell_setting' value 'Triclinic' changed to 'triclinic'
according to '/home/saulius/struct/CIF-dictionaries/cif_core.dic'
dictionary named 'cif_core.dic' version 2.4.1 from
2010-06-29.

'_exptl_absorpt_correction_type' value 'Multi-scan' changed
to 'multi-scan' according to
'/home/saulius/struct/CIF-dictionaries/cif_core.dic' dictionary named
'cif_core.dic' version 2.4.1 from 2010-06-29.

Automatic conversion script
Id: cif_fix_enum 1527 2010-12-29 10:47:43Z saulius 
;
_cod_database_code 2225483
_cod_database_fobs_code 2225483

loop_
_symmetry_equiv_pos_as_xyz
'x, y, z'
'-x, -y, -z'

loop_
_atom_site_type_symbol
_atom_site_label
_atom_site_fract_x
_atom_site_fract_y
_atom_site_fract_z
_atom_site_U_iso_or_equiv
_atom_site_adp_type
_atom_site_calc_flag
_atom_site_refinement_flags
_atom_site_occupancy
_atom_site_disorder_assembly
_atom_site_disorder_group
V V1 0.51795(6) 0.51791(5) 0.29034(4) 0.04766(18) Uani d . 1 . .
O O1 0.6537(2) 0.40109(19) 0.34261(14) 0.0526(5) Uani d . 1 . .
O O2 0.6733(2) 0.57531(19) 0.20087(15) 0.0542(5) Uani d . 1 . .
O O3 0.3375(2) 0.3810(2) 0.32493(15) 0.0557(5) Uani d . 1 . .
O O4 0.1695(3) 0.1820(2) 0.28159(19) 0.0734(7) Uani d . 1 . .
O O5 0.4366(3) 0.6198(2) 0.27738(17) 0.0633(6) Uani d . 1 . .
O O6 0.6859(6) 0.8379(3) 0.5277(3) 0.1379(14) Uani d DU 1 . .
H H6 0.7610 0.8725 0.5749 0.207 Uiso calc R 1 . .
N N1 0.7041(3) 0.5407(2) 0.47916(18) 0.0493(6) Uani d . 1 . .
H H1 0.7457 0.5723 0.5409 0.059 Uiso calc R 1 . .
N N2 0.6198(3) 0.5937(2) 0.42177(18) 0.0498(6) Uani d . 1 . .
H H2 0.6126 0.6646 0.4464 0.060 Uiso calc R 1 . .
N N3 0.5391(3) 0.3913(2) 0.08943(17) 0.0475(6) Uani d . 1 . .
N N4 0.4523(3) 0.3744(2) 0.16640(17) 0.0450(5) Uani d . 1 . .
C C1 0.7176(3) 0.4347(3) 0.4322(2) 0.0466(7) Uani d . 1 . .
C C2 0.8042(3) 0.3663(3) 0.4855(2) 0.0480(7) Uani d . 1 . .
C C3 0.8251(4) 0.2638(3) 0.4316(3) 0.0645(9) Uani d . 1 . .
H H3A 0.7844 0.2400 0.3632 0.077 Uiso calc R 1 . .
C C4 0.9055(5) 0.1970(4) 0.4783(3) 0.0740(10) Uani d . 1 . .
H H4 0.9209 0.1299 0.4402 0.089 Uiso calc R 1 . .
C C5 0.9646(4) 0.2264(3) 0.5806(3) 0.0578(8) Uani d . 1 . .
C C6 0.9450(4) 0.3295(3) 0.6338(3) 0.0631(9) Uani d . 1 . .
H H6A 0.9854 0.3528 0.7023 0.076 Uiso calc R 1 . .
C C7 0.8662(4) 0.3989(3) 0.5873(2) 0.0597(8) Uani d . 1 . .
H H7 0.8547 0.4683 0.6248 0.072 Uiso calc R 1 . .
C C8 1.0483(4) 0.1494(4) 0.6323(3) 0.0776(11) Uani d . 1 . .
H H8A 1.1188 0.2018 0.6908 0.116 Uiso calc R 1 . .
H H8B 1.1051 0.1202 0.5863 0.116 Uiso calc R 1 . .
H H8C 0.9740 0.0772 0.6528 0.116 Uiso calc R 1 . .
C C9 0.7612(3) 0.5454(3) 0.0442(2) 0.0487(7) Uani d . 1 . .
C C10 0.8704(4) 0.6676(3) 0.0614(3) 0.0633(8) Uani d . 1 . .
H H10 0.8768 0.7232 0.1191 0.076 Uiso calc R 1 . .
C C11 0.9708(4) 0.7072(4) -0.0079(3) 0.0696(10) Uani d . 1 . .
H H11 1.0430 0.7899 0.0039 0.083 Uiso calc R 1 . .
C C12 0.9656(4) 0.6271(4) -0.0932(3) 0.0643(9) Uani d . 1 . .
C C13 0.8574(4) 0.5052(4) -0.1092(2) 0.0631(9) Uani d . 1 . .
H H13 0.8527 0.4494 -0.1663 0.076 Uiso calc R 1 . .
C C14 0.7560(4) 0.4647(3) -0.0425(2) 0.0577(8) Uani d . 1 . .
H H14 0.6831 0.3823 -0.0555 0.069 Uiso calc R 1 . .
C C15 1.0760(4) 0.6718(5) -0.1666(3) 0.0884(13) Uani d . 1 . .
H H15A 1.0625 0.6020 -0.2183 0.133 Uiso calc R 1 . .
H H15B 1.1808 0.7028 -0.1313 0.133 Uiso calc R 1 . .
H H15C 1.0553 0.7392 -0.1969 0.133 Uiso calc R 1 . .
C C16 0.6518(3) 0.5021(3) 0.1152(2) 0.0460(6) Uani d . 1 . .
C C17 0.3434(3) 0.2683(3) 0.1692(2) 0.0478(7) Uani d . 1 . .
C C18 0.2745(4) 0.2739(3) 0.2641(2) 0.0536(7) Uani d . 1 . .
C C19 0.2976(4) 0.1494(3) 0.0962(2) 0.0609(8) Uani d . 1 . .
H H19A 0.3261 0.1701 0.0313 0.073 Uiso calc R 1 . .
H H19B 0.1860 0.1069 0.0868 0.073 Uiso calc R 1 . .
C C20 0.3765(4) 0.0608(3) 0.1338(3) 0.0633(9) Uani d . 1 . .
C C21 0.5281(5) 0.0825(4) 0.1244(4) 0.1030(16) Uani d . 1 . .
H H21 0.5812 0.1509 0.0936 0.124 Uiso calc R 1 . .
C C22 0.6049(6) 0.0033(5) 0.1603(6) 0.137(2) Uani d . 1 . .
H H22 0.7087 0.0204 0.1548 0.165 Uiso calc R 1 . .
C C23 0.5271(8) -0.0973(5) 0.2027(5) 0.1208(19) Uani d . 1 . .
H H23 0.5769 -0.1510 0.2255 0.145 Uiso calc R 1 . .
C C24 0.3768(8) -0.1209(4) 0.2124(4) 0.1169(19) Uani d . 1 . .
H H24 0.3236 -0.1910 0.2415 0.140 Uiso calc R 1 . .
C C25 0.3016(6) -0.0412(4) 0.1791(3) 0.0907(13) Uani d . 1 . .
H H25 0.1990 -0.0572 0.1876 0.109 Uiso calc R 1 . .
C C26 0.5773(8) 0.9020(8) 0.5320(7) 0.192(3) Uani d DU 1 . .
H H26A 0.5100 0.8688 0.5794 0.287 Uiso calc R 1 . .
H H26B 0.5167 0.8886 0.4663 0.287 Uiso calc R 1 . .
H H26C 0.6320 0.9917 0.5531 0.287 Uiso calc R 1 . .

loop_
_atom_site_aniso_label
_atom_site_aniso_U_11
_atom_site_aniso_U_22
_atom_site_aniso_U_33
_atom_site_aniso_U_12
_atom_site_aniso_U_13
_atom_site_aniso_U_23
V1 0.0597(3) 0.0463(3) 0.0420(3) 0.0246(2) 0.0100(2) 0.0063(2)
O1 0.0668(13) 0.0564(12) 0.0399(11) 0.0298(11) 0.0082(9) 0.0026(9)
O2 0.0625(13) 0.0522(12) 0.0424(11) 0.0141(10) 0.0074(9) 0.0052(9)
O3 0.0648(13) 0.0579(13) 0.0488(12) 0.0243(11) 0.0197(10) 0.0067(10)
O4 0.0693(15) 0.0715(16) 0.0716(16) 0.0101(13) 0.0239(13) 0.0126(13)
O5 0.0803(15) 0.0571(13) 0.0625(14) 0.0378(12) 0.0081(11) 0.0098(10)
O6 0.224(4) 0.093(2) 0.095(2) 0.063(3) 0.004(3) 0.0042(19)
N1 0.0582(15) 0.0502(14) 0.0392(12) 0.0195(12) 0.0072(11) 0.0048(11)
N2 0.0612(15) 0.0452(13) 0.0477(13) 0.0234(12) 0.0136(11) 0.0065(10)
N3 0.0502(13) 0.0548(15) 0.0402(12) 0.0211(12) 0.0099(10) 0.0082(11)
N4 0.0507(13) 0.0482(14) 0.0409(12) 0.0236(12) 0.0069(10) 0.0073(10)
C1 0.0482(16) 0.0497(16) 0.0430(16) 0.0149(13) 0.0156(13) 0.0099(13)
C2 0.0472(16) 0.0563(17) 0.0449(16) 0.0204(14) 0.0132(12) 0.0130(13)
C3 0.087(2) 0.065(2) 0.0480(18) 0.0383(19) 0.0068(17) 0.0034(15)
C4 0.097(3) 0.066(2) 0.068(2) 0.043(2) 0.010(2) 0.0006(18)
C5 0.0551(18) 0.0573(19) 0.064(2) 0.0216(15) 0.0102(15) 0.0146(15)
C6 0.069(2) 0.077(2) 0.0493(18) 0.0343(19) 0.0046(15) 0.0096(16)
C7 0.067(2) 0.068(2) 0.0499(18) 0.0332(17) 0.0084(15) 0.0012(15)
C8 0.078(2) 0.076(3) 0.086(3) 0.039(2) 0.001(2) 0.018(2)
C9 0.0483(16) 0.0611(19) 0.0412(15) 0.0244(15) 0.0032(12) 0.0143(13)
C10 0.064(2) 0.072(2) 0.0525(19) 0.0227(18) 0.0051(15) 0.0120(16)
C11 0.0538(19) 0.075(2) 0.074(2) 0.0112(18) 0.0077(17) 0.0268(19)
C12 0.0523(18) 0.097(3) 0.0536(19) 0.035(2) 0.0096(15) 0.0272(19)
C13 0.0589(19) 0.093(3) 0.0459(17) 0.036(2) 0.0107(15) 0.0135(17)
C14 0.0541(18) 0.073(2) 0.0489(18) 0.0246(16) 0.0087(14) 0.0125(15)
C15 0.066(2) 0.131(4) 0.084(3) 0.039(2) 0.032(2) 0.047(3)
C16 0.0522(16) 0.0533(17) 0.0379(15) 0.0251(14) 0.0050(12) 0.0105(12)
C17 0.0507(16) 0.0483(17) 0.0465(16) 0.0205(14) 0.0051(13) 0.0083(13)
C18 0.0531(17) 0.0575(19) 0.0533(18) 0.0218(16) 0.0118(14) 0.0098(15)
C19 0.064(2) 0.058(2) 0.0531(18) 0.0173(16) 0.0009(15) -0.0016(15)
C20 0.075(2) 0.0433(17) 0.066(2) 0.0184(16) 0.0049(17) -0.0017(15)
C21 0.081(3) 0.064(3) 0.170(5) 0.029(2) 0.020(3) 0.032(3)
C22 0.096(4) 0.073(3) 0.249(8) 0.037(3) 0.012(4) 0.040(4)
C23 0.139(5) 0.073(3) 0.163(6) 0.055(3) 0.014(4) 0.024(3)
C24 0.176(6) 0.066(3) 0.131(4) 0.054(4) 0.051(4) 0.042(3)
C25 0.105(3) 0.064(2) 0.108(3) 0.028(2) 0.036(3) 0.018(2)
C26 0.147(5) 0.208(7) 0.229(7) 0.077(5) 0.040(5) 0.015(6)

loop_
_atom_type_symbol
_atom_type_description
_atom_type_scat_dispersion_real
_atom_type_scat_dispersion_imag
_atom_type_scat_source
C C 0.0033 0.0016 'International Tables Vol C Tables 4.2.6.8 and 6.1.1.4'
H H 0.0000 0.0000 'International Tables Vol C Tables 4.2.6.8 and 6.1.1.4'
N N 0.0061 0.0033 'International Tables Vol C Tables 4.2.6.8 and 6.1.1.4'
O O 0.0106 0.0060 'International Tables Vol C Tables 4.2.6.8 and 6.1.1.4'
V V 0.3005 0.5294 'International Tables Vol C Tables 4.2.6.8 and 6.1.1.4'

loop_
_geom_angle_atom_site_label_1
_geom_angle_atom_site_label_2
_geom_angle_atom_site_label_3
_geom_angle_site_symmetry_1
_geom_angle_site_symmetry_3
_geom_angle
_geom_angle_publ_flag
O5 V1 N2 . . 93.97(11) ?
O5 V1 O2 . . 98.37(11) ?
N2 V1 O2 . . 105.98(10) ?
O5 V1 O3 . . 97.34(11) ?
N2 V1 O3 . . 98.78(9) ?
O2 V1 O3 . . 149.52(9) ?
O5 V1 N4 . . 112.73(10) ?
N2 V1 N4 . . 153.13(10) ?
O2 V1 N4 . . 74.21(9) ?
O3 V1 N4 . . 75.66(9) ?
O5 V1 O1 . . 167.08(10) ?
N2 V1 O1 . . 73.11(9) ?
O2 V1 O1 . . 85.61(8) ?
O3 V1 O1 . . 84.85(8) ?
N4 V1 O1 . . 80.17(8) ?
C1 O1 V1 . . 113.77(18) ?
C16 O2 V1 . . 116.79(18) ?
C18 O3 V1 . . 119.46(18) ?
C26 O6 H6 . . 109.5 ?
C1 N1 N2 . . 114.8(2) ?
C1 N1 H1 . . 122.6 ?
N2 N1 H1 . . 122.6 ?
N1 N2 V1 . . 122.31(18) ?
N1 N2 H2 . . 118.8 ?
V1 N2 H2 . . 118.8 ?
C16 N3 N4 . . 107.1(2) ?
C17 N4 N3 . . 122.2(2) ?
C17 N4 V1 . . 119.05(19) ?
N3 N4 V1 . . 118.32(17) ?
O1 C1 N1 . . 115.7(3) ?
O1 C1 C2 . . 123.6(3) ?
N1 C1 C2 . . 120.7(3) ?
C3 C2 C7 . . 118.2(3) ?
C3 C2 C1 . . 118.4(3) ?
C7 C2 C1 . . 123.4(3) ?
C4 C3 C2 . . 120.5(3) ?
C4 C3 H3A . . 119.8 ?
C2 C3 H3A . . 119.8 ?
C3 C4 C5 . . 121.9(3) ?
C3 C4 H4 . . 119.0 ?
C5 C4 H4 . . 119.0 ?
C6 C5 C4 . . 117.4(3) ?
C6 C5 C8 . . 121.0(3) ?
C4 C5 C8 . . 121.6(3) ?
C5 C6 C7 . . 121.3(3) ?
C5 C6 H6A . . 119.4 ?
C7 C6 H6A . . 119.4 ?
C2 C7 C6 . . 120.7(3) ?
C2 C7 H7 . . 119.6 ?
C6 C7 H7 . . 119.6 ?
C5 C8 H8A . . 109.5 ?
C5 C8 H8B . . 109.5 ?
H8A C8 H8B . . 109.5 ?
C5 C8 H8C . . 109.5 ?
H8A C8 H8C . . 109.5 ?
H8B C8 H8C . . 109.5 ?
C10 C9 C14 . . 118.4(3) ?
C10 C9 C16 . . 120.9(3) ?
C14 C9 C16 . . 120.7(3) ?
C9 C10 C11 . . 119.9(3) ?
C9 C10 H10 . . 120.1 ?
C11 C10 H10 . . 120.1 ?
C12 C11 C10 . . 121.5(3) ?
C12 C11 H11 . . 119.2 ?
C10 C11 H11 . . 119.2 ?
C11 C12 C13 . . 118.2(3) ?
C11 C12 C15 . . 120.5(4) ?
C13 C12 C15 . . 121.3(4) ?
C14 C13 C12 . . 121.3(3) ?
C14 C13 H13 . . 119.4 ?
C12 C13 H13 . . 119.4 ?
C13 C14 C9 . . 120.8(3) ?
C13 C14 H14 . . 119.6 ?
C9 C14 H14 . . 119.6 ?
C12 C15 H15A . . 109.5 ?
C12 C15 H15B . . 109.5 ?
H15A C15 H15B . . 109.5 ?
C12 C15 H15C . . 109.5 ?
H15A C15 H15C . . 109.5 ?
H15B C15 H15C . . 109.5 ?
O2 C16 N3 . . 123.4(3) ?
O2 C16 C9 . . 118.2(3) ?
N3 C16 C9 . . 118.3(2) ?
N4 C17 C19 . . 126.7(3) ?
N4 C17 C18 . . 110.9(3) ?
C19 C17 C18 . . 122.1(3) ?
O4 C18 O3 . . 124.2(3) ?
O4 C18 C17 . . 121.2(3) ?
O3 C18 C17 . . 114.6(3) ?
C17 C19 C20 . . 110.7(3) ?
C17 C19 H19A . . 109.5 ?
C20 C19 H19A . . 109.5 ?
C17 C19 H19B . . 109.5 ?
C20 C19 H19B . . 109.5 ?
H19A C19 H19B . . 108.1 ?
C21 C20 C25 . . 117.8(4) ?
C21 C20 C19 . . 120.1(3) ?
C25 C20 C19 . . 122.2(4) ?
C20 C21 C22 . . 121.3(4) ?
C20 C21 H21 . . 119.4 ?
C22 C21 H21 . . 119.4 ?
C23 C22 C21 . . 119.4(5) ?
C23 C22 H22 . . 120.3 ?
C21 C22 H22 . . 120.3 ?
C22 C23 C24 . . 120.4(5) ?
C22 C23 H23 . . 119.8 ?
C24 C23 H23 . . 119.8 ?
C23 C24 C25 . . 120.3(5) ?
C23 C24 H24 . . 119.8 ?
C25 C24 H24 . . 119.8 ?
C20 C25 C24 . . 120.8(4) ?
C20 C25 H25 . . 119.6 ?
C24 C25 H25 . . 119.6 ?
O6 C26 H26A . . 109.5 ?
O6 C26 H26B . . 109.5 ?
H26A C26 H26B . . 109.5 ?
O6 C26 H26C . . 109.5 ?
H26A C26 H26C . . 109.5 ?
H26B C26 H26C . . 109.5 ?

loop_
_geom_bond_atom_site_label_1
_geom_bond_atom_site_label_2
_geom_bond_site_symmetry_2
_geom_bond_distance
_geom_bond_publ_flag
V1 O5 . 1.583(2) ?
V1 N2 . 1.875(2) ?
V1 O2 . 1.970(2) ?
V1 O3 . 1.996(2) ?
V1 N4 . 2.080(2) ?
V1 O1 . 2.215(2) ?
O1 C1 . 1.241(3) ?
O2 C16 . 1.301(3) ?
O3 C18 . 1.297(4) ?
O4 C18 . 1.224(4) ?
O6 C26 . 1.426(4) ?
O6 H6 . 0.8400 ?
N1 C1 . 1.344(4) ?
N1 N2 . 1.353(3) ?
N1 H1 . 0.8600 ?
N2 H2 . 0.8600 ?
N3 C16 . 1.312(4) ?
N3 N4 . 1.375(3) ?
N4 C17 . 1.286(4) ?
C1 C2 . 1.465(4) ?
C2 C3 . 1.383(4) ?
C2 C7 . 1.384(4) ?
C3 C4 . 1.372(5) ?
C3 H3A . 0.9300 ?
C4 C5 . 1.385(5) ?
C4 H4 . 0.9300 ?
C5 C6 . 1.377(5) ?
C5 C8 . 1.513(4) ?
C6 C7 . 1.384(4) ?
C6 H6A . 0.9300 ?
C7 H7 . 0.9300 ?
C8 H8A . 0.9600 ?
C8 H8B . 0.9600 ?
C8 H8C . 0.9600 ?
C9 C10 . 1.384(4) ?
C9 C14 . 1.391(4) ?
C9 C16 . 1.473(4) ?
C10 C11 . 1.395(5) ?
C10 H10 . 0.9300 ?
C11 C12 . 1.373(5) ?
C11 H11 . 0.9300 ?
C12 C13 . 1.378(5) ?
C12 C15 . 1.507(5) ?
C13 C14 . 1.375(4) ?
C13 H13 . 0.9300 ?
C14 H14 . 0.9300 ?
C15 H15A . 0.9600 ?
C15 H15B . 0.9600 ?
C15 H15C . 0.9600 ?
C17 C19 . 1.481(4) ?
C17 C18 . 1.500(4) ?
C19 C20 . 1.513(5) ?
C19 H19A . 0.9700 ?
C19 H19B . 0.9700 ?
C20 C21 . 1.368(5) ?
C20 C25 . 1.370(5) ?
C21 C22 . 1.403(6) ?
C21 H21 . 0.9300 ?
C22 C23 . 1.344(7) ?
C22 H22 . 0.9300 ?
C23 C24 . 1.354(7) ?
C23 H23 . 0.9300 ?
C24 C25 . 1.387(7) ?
C24 H24 . 0.9300 ?
C25 H25 . 0.9300 ?
C26 H26A . 0.9600 ?
C26 H26B . 0.9600 ?
C26 H26C . 0.9600 ?

loop_
_geom_hbond_atom_site_label_D
_geom_hbond_atom_site_label_H
_geom_hbond_atom_site_label_A
_geom_hbond_site_symmetry_A
_geom_hbond_distance_DH
_geom_hbond_distance_HA
_geom_hbond_distance_DA
_geom_hbond_angle_DHA
_geom_hbond_publ_flag
O6 H6 O4 2_666 0.84 2.18 2.821(5) 133 yes
N1 H1 O3 2_666 0.86 2.13 2.808(3) 135 yes
N2 H2 O6 . 0.86 1.99 2.800(4) 156 yes

loop_
_geom_torsion_atom_site_label_1
_geom_torsion_atom_site_label_2
_geom_torsion_atom_site_label_3
_geom_torsion_atom_site_label_4
_geom_torsion_site_symmetry_1
_geom_torsion_site_symmetry_2
_geom_torsion_site_symmetry_3
_geom_torsion_site_symmetry_4
_geom_torsion
_geom_torsion_publ_flag
O5 V1 O1 C1 . . . . 5.1(5) ?
N2 V1 O1 C1 . . . . 5.47(19) ?
O2 V1 O1 C1 . . . . 113.6(2) ?
O3 V1 O1 C1 . . . . -95.3(2) ?
N4 V1 O1 C1 . . . . -171.6(2) ?
O5 V1 O2 C16 . . . . -108.5(2) ?
N2 V1 O2 C16 . . . . 154.9(2) ?
O3 V1 O2 C16 . . . . 11.8(3) ?
N4 V1 O2 C16 . . . . 2.85(19) ?
O1 V1 O2 C16 . . . . 83.9(2) ?
O5 V1 O3 C18 . . . . 115.4(2) ?
N2 V1 O3 C18 . . . . -149.4(2) ?
O2 V1 O3 C18 . . . . -5.1(3) ?
N4 V1 O3 C18 . . . . 3.8(2) ?
O1 V1 O3 C18 . . . . -77.4(2) ?
C1 N1 N2 V1 . . . . 4.3(3) ?
O5 V1 N2 N1 . . . . 174.8(2) ?
O2 V1 N2 N1 . . . . -85.3(2) ?
O3 V1 N2 N1 . . . . 76.8(2) ?
N4 V1 N2 N1 . . . . 1.2(4) ?
O1 V1 N2 N1 . . . . -5.07(19) ?
C16 N3 N4 C17 . . . . -171.9(2) ?
C16 N3 N4 V1 . . . . 0.5(3) ?
O5 V1 N4 C17 . . . . -96.6(2) ?
N2 V1 N4 C17 . . . . 76.5(3) ?
O2 V1 N4 C17 . . . . 170.8(2) ?
O3 V1 N4 C17 . . . . -4.5(2) ?
O1 V1 N4 C17 . . . . 82.6(2) ?
O5 V1 N4 N3 . . . . 90.8(2) ?
N2 V1 N4 N3 . . . . -96.1(3) ?
O2 V1 N4 N3 . . . . -1.82(17) ?
O3 V1 N4 N3 . . . . -177.2(2) ?
O1 V1 N4 N3 . . . . -90.01(18) ?
V1 O1 C1 N1 . . . . -5.0(3) ?
V1 O1 C1 C2 . . . . 175.4(2) ?
N2 N1 C1 O1 . . . . 1.1(4) ?
N2 N1 C1 C2 . . . . -179.3(2) ?
O1 C1 C2 C3 . . . . 4.6(4) ?
N1 C1 C2 C3 . . . . -175.0(3) ?
O1 C1 C2 C7 . . . . -175.4(3) ?
N1 C1 C2 C7 . . . . 5.0(4) ?
C7 C2 C3 C4 . . . . -0.1(5) ?
C1 C2 C3 C4 . . . . 179.9(3) ?
C2 C3 C4 C5 . . . . 1.9(6) ?
C3 C4 C5 C6 . . . . -2.5(6) ?
C3 C4 C5 C8 . . . . 177.8(3) ?
C4 C5 C6 C7 . . . . 1.5(5) ?
C8 C5 C6 C7 . . . . -178.9(3) ?
C3 C2 C7 C6 . . . . -0.9(5) ?
C1 C2 C7 C6 . . . . 179.1(3) ?
C5 C6 C7 C2 . . . . 0.2(5) ?
C14 C9 C10 C11 . . . . 0.5(5) ?
C16 C9 C10 C11 . . . . -178.8(3) ?
C9 C10 C11 C12 . . . . -0.7(5) ?
C10 C11 C12 C13 . . . . 0.2(5) ?
C10 C11 C12 C15 . . . . -179.6(3) ?
C11 C12 C13 C14 . . . . 0.5(5) ?
C15 C12 C13 C14 . . . . -179.6(3) ?
C12 C13 C14 C9 . . . . -0.8(5) ?
C10 C9 C14 C13 . . . . 0.3(5) ?
C16 C9 C14 C13 . . . . 179.5(3) ?
V1 O2 C16 N3 . . . . -4.0(4) ?
V1 O2 C16 C9 . . . . 176.91(18) ?
N4 N3 C16 O2 . . . . 2.2(4) ?
N4 N3 C16 C9 . . . . -178.7(2) ?
C10 C9 C16 O2 . . . . -8.9(4) ?
C14 C9 C16 O2 . . . . 171.9(3) ?
C10 C9 C16 N3 . . . . 172.0(3) ?
C14 C9 C16 N3 . . . . -7.3(4) ?
N3 N4 C17 C19 . . . . 2.4(4) ?
V1 N4 C17 C19 . . . . -169.9(2) ?
N3 N4 C17 C18 . . . . 176.7(2) ?
V1 N4 C17 C18 . . . . 4.3(3) ?
V1 O3 C18 O4 . . . . 175.6(2) ?
V1 O3 C18 C17 . . . . -2.7(3) ?
N4 C17 C18 O4 . . . . -179.5(3) ?
C19 C17 C18 O4 . . . . -4.9(5) ?
N4 C17 C18 O3 . . . . -1.1(4) ?
C19 C17 C18 O3 . . . . 173.5(3) ?
N4 C17 C19 C20 . . . . 95.4(4) ?
C18 C17 C19 C20 . . . . -78.3(4) ?
C17 C19 C20 C21 . . . . -78.5(4) ?
C17 C19 C20 C25 . . . . 100.5(4) ?
C25 C20 C21 C22 . . . . -0.3(7) ?
C19 C20 C21 C22 . . . . 178.8(5) ?
C20 C21 C22 C23 . . . . 1.5(9) ?
C21 C22 C23 C24 . . . . -1.2(10) ?
C22 C23 C24 C25 . . . . -0.3(10) ?
C21 C20 C25 C24 . . . . -1.2(7) ?
C19 C20 C25 C24 . . . . 179.8(4) ?
C23 C24 C25 C20 . . . . 1.5(8) ?
